data_7046857
loop_
_publ_author_name
'Bu\&s, Florenz'
'Rotering, Philipp'
'M\"uck-Lichtenfeld, Christian'
'Dielmann, Fabian'

_publ_section_title
;
 Crystalline, room-temperature stable phosphine-SO<sub>2</sub> adducts:
 generation of sulfur monoxide from sulfur dioxide.
;
_journal_issue 31
_journal_name_full 'Dalton transactions (Cambridge, England : 2003)'
_journal_page_first 10420
_journal_page_last 10424
_journal_paper_doi 10.1039/c8dt01484a
_journal_volume 47
_journal_year 2018
_chemical_formula_moiety 'C33 H60 N9 O2 P1 S1'
_chemical_formula_sum 'C33 H60 N9 O2 P S'
_chemical_formula_weight 677.93
_space_group_crystal_system cubic
_space_group_IT_number 220
_space_group_name_Hall 'I -4bd 2c 3'
_space_group_name_H-M_alt 'I -4 3 d'
_symmetry_space_group_name_Hall 'I -4bd 2c 3'
_symmetry_space_group_name_H-M 'I -4 3 d'
_atom_sites_solution_hydrogens geom
_atom_sites_solution_primary direct
_audit_creation_date 2016-12-01
_audit_creation_method
;
Olex2 1.2
(compiled 2013.11.15 svn.r2834 for OlexSys, GUI svn.r4720)
;
_audit_update_record
;
2018-04-15 deposited with the CCDC.
2018-06-21 downloaded from the CCDC.
;
_cell_angle_alpha 90
_cell_angle_beta 90
_cell_angle_gamma 90
_cell_formula_units_Z 16
_cell_length_a 24.5396(3)
_cell_length_b 24.5396(3)
_cell_length_c 24.5396(3)
_cell_measurement_reflns_used 9462
_cell_measurement_temperature 100(2)
_cell_measurement_theta_max 25.192
_cell_measurement_theta_min 3.321
_cell_volume 14777.6(3)
_computing_cell_refinement 'SAINT v8.37A (Bruker, 2015)'
_computing_data_collection 'Bruker APEX2'
_computing_data_reduction 'SAINT v8.37A (Bruker, 2015)'
_computing_molecular_graphics 'Olex2 (Dolomanov et al., 2009)'
_computing_publication_material 'Olex2 (Dolomanov et al., 2009)'
_computing_structure_refinement 'ShelXL (Sheldrick, 2008)'
_computing_structure_solution 'ShelXS (Sheldrick, 2008)'
_diffrn_ambient_temperature 100(2)
_diffrn_measured_fraction_theta_full 0.996
_diffrn_measured_fraction_theta_max 0.996
_diffrn_measurement_device_type 'Bruker APEX-II CCD'
_diffrn_measurement_method '\f and \w scans'
_diffrn_radiation_type MoK\a
_diffrn_radiation_wavelength 0.71073
_diffrn_reflns_av_R_equivalents 0.0526
_diffrn_reflns_av_unetI/netI 0.0282
_diffrn_reflns_Laue_measured_fraction_full 0.996
_diffrn_reflns_Laue_measured_fraction_max 0.996
_diffrn_reflns_limit_h_max 27
_diffrn_reflns_limit_h_min -20
_diffrn_reflns_limit_k_max 25
_diffrn_reflns_limit_k_min -28
_diffrn_reflns_limit_l_max 30
_diffrn_reflns_limit_l_min -29
_diffrn_reflns_number 41644
_diffrn_reflns_point_group_measured_fraction_full 0.996
_diffrn_reflns_point_group_measured_fraction_max 0.989
_diffrn_reflns_theta_full 25.242
_diffrn_reflns_theta_max 26.359
_diffrn_reflns_theta_min 3.713
_diffrn_standards_number 0
_exptl_absorpt_coefficient_mu 0.173
_exptl_absorpt_correction_T_max 1.0000
_exptl_absorpt_correction_T_min 0.9085
_exptl_absorpt_correction_type multi-scan
_exptl_absorpt_process_details
;
SADABS-2016/2 (Bruker,2016/2) was used for absorption correction.
wR2(int) was 0.0861 before and 0.0500 after correction.
The Ratio of minimum to maximum transmission is 0.9085.
The \l/2 correction factor is 0.00150.
;
_exptl_crystal_colour colourless
_exptl_crystal_colour_primary colourless
_exptl_crystal_density_diffrn 1.219
_exptl_crystal_description block
_exptl_crystal_F_000 5888
_exptl_crystal_size_max 0.08
_exptl_crystal_size_mid 0.06
_exptl_crystal_size_min 0.06
_refine_diff_density_max 0.228
_refine_diff_density_min -0.207
_refine_diff_density_rms 0.035
_refine_ls_abs_structure_details
;
 Flack x determined using 903 quotients [(I+)-(I-)]/[(I+)+(I-)]
 (Parsons and Flack (2004), Acta Cryst. A60, s61).
;
_refine_ls_abs_structure_Flack -0.01(3)
_refine_ls_extinction_method none
_refine_ls_goodness_of_fit_ref 1.084
_refine_ls_hydrogen_treatment constr
_refine_ls_matrix_type full
_refine_ls_number_parameters 148
_refine_ls_number_reflns 2505
_refine_ls_number_restraints 0
_refine_ls_restrained_S_all 1.084
_refine_ls_R_factor_all 0.0543
_refine_ls_R_factor_gt 0.0441
_refine_ls_shift/su_max 0.001
_refine_ls_shift/su_mean 0.000
_refine_ls_structure_factor_coef Fsqd
_refine_ls_weighting_details 'w=1/[\s^2^(Fo^2^)+(0.0391P)^2^+14.7170P] where P=(Fo^2^+2Fc^2^)/3'
_refine_ls_weighting_scheme calc
_refine_ls_wR_factor_gt 0.0926
_refine_ls_wR_factor_ref 0.0968
_reflns_Friedel_coverage 0.853
_reflns_Friedel_fraction_full 0.996
_reflns_Friedel_fraction_max 0.982
_reflns_number_gt 2210
_reflns_number_total 2505
_reflns_threshold_expression 'I > 2\s(I)'
_cod_data_source_file c8dt01484a2.cif
_cod_data_source_block i-43d_pre2
_cod_depositor_comments 'Adding full bibliography for 7046856--7046859.cif.'
_cod_original_cell_volume 14777.6(5)
_cod_database_code 7046857
_shelxl_version_number 2013-4
_shelx_space_group_comment
;
The symmetry employed for this shelxl refinement is uniquely defined
by the following loop, which should always be used as a source of
symmetry information in preference to the above space-group names.
They are only intended as comments.
;
_olex2_refinement_description
;
1. Others
 Fixed Sof: O1(0.6667)
 Fixed Uiso: H4A(0.061) H4B(0.061) H4C(0.061) H5A(0.063) H5B(0.063) H5C(0.063)
 H6(0.032) H7A(0.058) H7B(0.058) H7C(0.058) H8A(0.053) H8B(0.053) H8C(0.053)
 H9(0.034) H10A(0.07) H10B(0.07) H10C(0.07) H11A(0.057) H11B(0.057) H11C(0.057)
 Fixed X: H4A(0.2771) H4B(0.2825) H4C(0.2803) H5A(0.4041) H5B(0.3417)
 H5C(0.3858) H6(0.3952) H7A(0.2928) H7B(0.3127) H7C(0.3437) H8A(0.3641)
 H8B(0.3342) H8C(0.3039) H9(0.523) H10A(0.4898) H10B(0.5353) H10C(0.4721)
 H11A(0.4889) H11B(0.5505) H11C(0.509)
 Fixed Y: H4A(0.5533) H4B(0.6052) H4C(0.6131) H5A(0.6398) H5B(0.622)
 H5C(0.579) H6(0.5531) H7A(0.5194) H7B(0.5088) H7C(0.4803) H8A(0.6448)
 H8B(0.6115) H8C(0.6217) H9(0.5676) H10A(0.5067) H10B(0.5448) H10C(0.5559)
 H11A(0.6546) H11B(0.6405) H11C(0.6623)
 Fixed Z: H4A(-0.0986) H4B(-0.1377) H4C(-0.073) H5A(-0.2072) H5B(-0.2007) H5C(-
 0.2221) H6(0.026) H7A(-0.0165) H7B(0.0447) H7C(-0.0051) H8A(0.0171)
 H8B(0.0645) H8C(0.0076) H9(-0.119) H10A(-0.1836) H10B(-0.2106) H10C(-0.2225)
 H11A(-0.1873) H11B(-0.171) H11C(-0.1257)
;

loop_
_space_group_symop_operation_xyz
'x, y, z'
'-x+1/2, -y, z+1/2'
'-x, y+1/2, -z+1/2'
'x+1/2, -y+1/2, -z'
'z, x, y'
'z+1/2, -x+1/2, -y'
'-z+1/2, -x, y+1/2'
'-z, x+1/2, -y+1/2'
'y, z, x'
'-y, z+1/2, -x+1/2'
'y+1/2, -z+1/2, -x'
'-y+1/2, -z, x+1/2'
'y+1/4, x+1/4, z+1/4'
'-y+1/4, -x+3/4, z+3/4'
'y+3/4, -x+1/4, -z+3/4'
'-y+3/4, x+3/4, -z+1/4'
'x+1/4, z+1/4, y+1/4'
'-x+3/4, z+3/4, -y+1/4'
'-x+1/4, -z+3/4, y+3/4'
'x+3/4, -z+1/4, -y+3/4'
'z+1/4, y+1/4, x+1/4'
'z+3/4, -y+1/4, -x+3/4'
'-z+3/4, y+3/4, -x+1/4'
'-z+1/4, -y+3/4, x+3/4'
'x+1/2, y+1/2, z+1/2'
'-x+1, -y+1/2, z+1'
'-x+1/2, y+1, -z+1'
'x+1, -y+1, -z+1/2'
'z+1/2, x+1/2, y+1/2'
'z+1, -x+1, -y+1/2'
'-z+1, -x+1/2, y+1'
'-z+1/2, x+1, -y+1'
'y+1/2, z+1/2, x+1/2'
'-y+1/2, z+1, -x+1'
'y+1, -z+1, -x+1/2'
'-y+1, -z+1/2, x+1'
'y+3/4, x+3/4, z+3/4'
'-y+3/4, -x+5/4, z+5/4'
'y+5/4, -x+3/4, -z+5/4'
'-y+5/4, x+5/4, -z+3/4'
'x+3/4, z+3/4, y+3/4'
'-x+5/4, z+5/4, -y+3/4'
'-x+3/4, -z+5/4, y+5/4'
'x+5/4, -z+3/4, -y+5/4'
'z+3/4, y+3/4, x+3/4'
'z+5/4, -y+3/4, -x+5/4'
'-z+5/4, y+5/4, -x+3/4'
'-z+3/4, -y+5/4, x+5/4'

loop_
_atom_site_label
_atom_site_type_symbol
_atom_site_fract_x
_atom_site_fract_y
_atom_site_fract_z
_atom_site_U_iso_or_equiv
_atom_site_adp_type
_atom_site_occupancy
_atom_site_site_symmetry_order
_atom_site_calc_flag
_atom_site_refinement_flags_posn
_atom_site_refinement_flags_adp
_atom_site_refinement_flags_occupancy
S1 S 0.54850(4) 0.45150(4) -0.04850(4) 0.0357(4) Uani 1 3 d S T P
P1 P 0.49667(3) 0.50333(3) 0.00333(3) 0.0203(3) Uani 1 3 d S T P
O1 O 0.51786(17) 0.44845(17) -0.09918(15) 0.0445(11) Uani 0.6667 1 d . . P
N1 N 0.47905(11) 0.55457(11) -0.03351(11) 0.0232(6) Uani 1 1 d . . .
N2 N 0.38336(11) 0.56818(11) -0.05356(11) 0.0236(6) Uani 1 1 d . . .
N3 N 0.44254(11) 0.57950(11) -0.11908(11) 0.0243(6) Uani 1 1 d . . .
C1 C 0.43749(13) 0.56439(12) -0.06589(13) 0.0209(6) Uani 1 1 d . . .
C2 C 0.35437(14) 0.58520(13) -0.09987(13) 0.0263(8) Uani 1 1 d . . .
C3 C 0.39049(14) 0.59245(14) -0.14011(14) 0.0276(8) Uani 1 1 d . . .
C4 C 0.29325(15) 0.58959(17) -0.10253(16) 0.0405(10) Uani 1 1 d . . .
H4A H 0.2771 0.5533 -0.0986 0.061 Uiso 1 1 calc GR . .
H4B H 0.2825 0.6052 -0.1377 0.061 Uiso 1 1 calc GR . .
H4C H 0.2803 0.6131 -0.0730 0.061 Uiso 1 1 calc GR . .
C5 C 0.37959(17) 0.60979(17) -0.19747(16) 0.0418(10) Uani 1 1 d . . .
H5A H 0.4041 0.6398 -0.2072 0.063 Uiso 1 1 calc GR . .
H5B H 0.3417 0.6220 -0.2007 0.063 Uiso 1 1 calc GR . .
H5C H 0.3858 0.5790 -0.2221 0.063 Uiso 1 1 calc GR . .
C6 C 0.36287(13) 0.56192(13) 0.00281(14) 0.0271(7) Uani 1 1 d . . .
H6 H 0.3952 0.5531 0.0260 0.032 Uiso 1 1 calc R . .
C7 C 0.32462(14) 0.51327(16) 0.00681(16) 0.0384(9) Uani 1 1 d . . .
H7A H 0.2928 0.5194 -0.0165 0.058 Uiso 1 1 calc GR . .
H7B H 0.3127 0.5088 0.0447 0.058 Uiso 1 1 calc GR . .
H7C H 0.3437 0.4803 -0.0051 0.058 Uiso 1 1 calc GR . .
C8 C 0.33917(15) 0.61469(16) 0.02496(15) 0.0353(9) Uani 1 1 d . . .
H8A H 0.3641 0.6448 0.0171 0.053 Uiso 1 1 calc GR . .
H8B H 0.3342 0.6115 0.0645 0.053 Uiso 1 1 calc GR . .
H8C H 0.3039 0.6217 0.0076 0.053 Uiso 1 1 calc GR . .
C9 C 0.49589(14) 0.58180(14) -0.14592(13) 0.0285(7) Uani 1 1 d . . .
H9 H 0.5230 0.5676 -0.1190 0.034 Uiso 1 1 calc R . .
C10 C 0.49850(19) 0.54392(17) -0.19502(15) 0.0466(10) Uani 1 1 d . . .
H10A H 0.4898 0.5067 -0.1836 0.070 Uiso 1 1 calc GR . .
H10B H 0.5353 0.5448 -0.2106 0.070 Uiso 1 1 calc GR . .
H10C H 0.4721 0.5559 -0.2225 0.070 Uiso 1 1 calc GR . .
C11 C 0.51257(15) 0.63993(16) -0.15860(16) 0.0382(9) Uani 1 1 d . . .
H11A H 0.4889 0.6546 -0.1873 0.057 Uiso 1 1 calc GR . .
H11B H 0.5505 0.6405 -0.1710 0.057 Uiso 1 1 calc GR . .
H11C H 0.5090 0.6623 -0.1257 0.057 Uiso 1 1 calc GR . .

loop_
_atom_site_aniso_label
_atom_site_aniso_U_11
_atom_site_aniso_U_22
_atom_site_aniso_U_33
_atom_site_aniso_U_23
_atom_site_aniso_U_13
_atom_site_aniso_U_12
S1 0.0357(4) 0.0357(4) 0.0357(4) -0.0026(4) 0.0026(4) 0.0026(4)
P1 0.0203(3) 0.0203(3) 0.0203(3) 0.0029(4) -0.0029(4) -0.0029(4)
O1 0.056(3) 0.042(2) 0.035(2) -0.0144(19) -0.018(2) -0.004(2)
N1 0.0217(14) 0.0231(14) 0.0248(14) 0.0046(11) -0.0021(11) -0.0048(11)
N2 0.0202(14) 0.0271(15) 0.0234(14) 0.0039(12) -0.0044(11) -0.0041(11)
N3 0.0286(15) 0.0229(14) 0.0215(15) 0.0039(11) -0.0025(11) -0.0060(12)
C1 0.0237(17) 0.0167(15) 0.0222(16) 0.0017(13) -0.0021(13) -0.0074(13)
C2 0.0258(18) 0.0254(17) 0.0276(18) 0.0007(14) -0.0095(14) -0.0043(14)
C3 0.0290(18) 0.0261(18) 0.0276(18) 0.0019(14) -0.0128(15) -0.0069(14)
C4 0.027(2) 0.053(3) 0.042(2) 0.0012(19) -0.0131(17) -0.0016(18)
C5 0.043(2) 0.052(2) 0.030(2) 0.0084(18) -0.0101(18) -0.0067(19)
C6 0.0213(16) 0.0360(18) 0.0238(16) 0.0072(15) 0.0020(14) -0.0018(14)
C7 0.0260(17) 0.049(2) 0.040(2) 0.0156(18) 0.0004(16) -0.0103(16)
C8 0.0303(19) 0.045(2) 0.030(2) 0.0048(17) 0.0035(16) 0.0054(17)
C9 0.0275(18) 0.0359(19) 0.0223(16) 0.0045(14) -0.0003(15) -0.0070(16)
C10 0.052(2) 0.052(3) 0.036(2) -0.0093(19) 0.014(2) -0.012(2)
C11 0.033(2) 0.044(2) 0.038(2) 0.0100(18) 0.0014(16) -0.0124(17)

loop_
_atom_type_symbol
_atom_type_description
_atom_type_scat_dispersion_real
_atom_type_scat_dispersion_imag
_atom_type_scat_source
C C 0.0033 0.0016 'International Tables Vol C Tables 4.2.6.8 and 6.1.1.4'
H H 0.0000 0.0000 'International Tables Vol C Tables 4.2.6.8 and 6.1.1.4'
N N 0.0061 0.0033 'International Tables Vol C Tables 4.2.6.8 and 6.1.1.4'
O O 0.0106 0.0060 'International Tables Vol C Tables 4.2.6.8 and 6.1.1.4'
P P 0.1023 0.0942 'International Tables Vol C Tables 4.2.6.8 and 6.1.1.4'
S S 0.1246 0.1234 'International Tables Vol C Tables 4.2.6.8 and 6.1.1.4'

loop_
_geom_angle_atom_site_label_1
_geom_angle_atom_site_label_2
_geom_angle_atom_site_label_3
_geom_angle
_geom_angle_site_symmetry_1
_geom_angle_site_symmetry_3
O1 S1 P1 102.99(18) . .
O1 S1 P1 102.99(18) 7_564 .
O1 S1 P1 102.99(18) 10_655 .
O1 S1 O1 115.10(13) . 7_564
O1 S1 O1 115.10(13) . 10_655
O1 S1 O1 115.10(13) 7_564 10_655
N1 P1 S1 106.39(11) . .
N1 P1 S1 106.39(11) 7_564 .
N1 P1 S1 106.39(11) 10_655 .
N1 P1 N1 112.37(9) . 7_564
N1 P1 N1 112.37(9) . 10_655
N1 P1 N1 112.37(9) 7_564 10_655
C1 N1 P1 133.7(2) . .
C1 N2 C2 109.5(3) . .
C1 N2 C6 122.0(3) . .
C2 N2 C6 128.0(3) . .
C1 N3 C3 109.2(3) . .
C1 N3 C9 121.5(3) . .
C3 N3 C9 129.4(3) . .
N1 C1 N2 129.3(3) . .
N1 C1 N3 123.9(3) . .
N3 C1 N2 106.4(3) . .
N2 C2 C4 124.1(3) . .
C3 C2 N2 107.5(3) . .
C3 C2 C4 128.2(3) . .
N3 C3 C5 124.7(3) . .
C2 C3 N3 107.4(3) . .
C2 C3 C5 127.9(3) . .
N2 C6 C7 110.6(3) . .
N2 C6 C8 112.1(3) . .
C8 C6 C7 114.2(3) . .
N3 C9 C10 111.7(3) . .
N3 C9 C11 111.7(3) . .
C11 C9 C10 113.6(3) . .

loop_
_geom_bond_atom_site_label_1
_geom_bond_atom_site_label_2
_geom_bond_distance
_geom_bond_site_symmetry_2
S1 P1 2.203(2) .
S1 O1 1.455(4) 10_655
S1 O1 1.455(4) .
S1 O1 1.455(4) 7_564
P1 N1 1.608(3) 10_655
P1 N1 1.608(3) 7_564
P1 N1 1.608(3) .
N1 C1 1.315(4) .
N2 C1 1.365(4) .
N2 C2 1.404(4) .
N2 C6 1.480(4) .
N3 C1 1.363(4) .
N3 C3 1.414(4) .
N3 C9 1.467(4) .
C2 C3 1.339(5) .
C2 C4 1.505(5) .
C3 C5 1.495(5) .
C6 C7 1.522(5) .
C6 C8 1.520(5) .
C9 C10 1.523(5) .
C9 C11 1.516(5) .
